data_7701822
loop_
_publ_author_name
'Capel Berdiell, Izar'
'Farmiloe, Sarah E.'
'Kulmaczewski, Rafal'
'Halcrow, Malcolm'

_publ_section_title
;
 Molecular Squares, Coordination Polymers and Mononuclear Complexes
 Supported by 2,4-Dipyrazolyl-6H-1,3,5-triazine and
 4,6-Dipyrazolylpyrimidine Ligands
;
_journal_name_full 'Dalton Transactions'
_journal_paper_doi 10.1039/C9DT04003J
_journal_year 2019
_chemical_formula_moiety 'C10 H11 Fe N6 O2, 2(Cl O4)'
_chemical_formula_sum 'C10 H12 Cl2 Fe N6 O10'
_chemical_formula_weight 503.01
_chemical_name_systematic
;
Catena-[4,6-(pyrazol-1-yl)pyrimidine]-diaquairon(II) diperchlorate
;
_space_group_crystal_system monoclinic
_space_group_IT_number 15
_space_group_name_Hall '-C 2yc'
_space_group_name_H-M_alt 'C 1 2/c 1'
_atom_sites_solution_hydrogens geom
_atom_sites_solution_primary direct
_atom_sites_solution_secondary difmap
_audit_creation_date 2019-07-05
_audit_creation_method
;
  Olex2 1.2
  (compiled Apr 23 2013 17:54:37, GUI svn.r4466)
;
_audit_update_record
;
2019-10-04 deposited with the CCDC.	2019-11-05 downloaded from the CCDC.
;
_cell_angle_alpha 90.00
_cell_angle_beta 113.519(13)
_cell_angle_gamma 90.00
_cell_formula_units_Z 8
_cell_length_a 20.888(2)
_cell_length_b 9.323(2)
_cell_length_c 19.916(2)
_cell_measurement_reflns_used 1585
_cell_measurement_temperature 125(2)
_cell_measurement_theta_max 73.34
_cell_measurement_theta_min 5.17
_cell_volume 3556.2(10)
_computing_cell_refinement 'CrysAlisPro, Agilent Technologies'
_computing_data_collection 'CrysAlisPro, Agilent Technologies'
_computing_data_reduction 'CrysAlisPro, Agilent Technologies'
_computing_molecular_graphics 'XSEED (Barbour, 2001)'
_computing_publication_material
;
O. V. Dolomanov, L. J. Bourhis, R. J. Gildea, J. A. K. Howard and H. Puschmann,
OLEX2: a complete structure solution, refinement and analysis program.
J. Appl. Cryst. (2009). 42, 339-341.
;
_computing_structure_refinement 'SHELXL-97 (Sheldrick, 1997)'
_computing_structure_solution 'SHELXS-97 (Sheldrick, 1990)'
_diffrn_ambient_temperature 125(2)
_diffrn_detector_area_resol_mean 5.3095
_diffrn_measured_fraction_theta_full 0.979
_diffrn_measured_fraction_theta_max 0.965
_diffrn_measurement_device_type 'SuperNova, Dual, Cu at zero, Atlas'
_diffrn_measurement_method '\w scans'
_diffrn_radiation_monochromator mirror
_diffrn_radiation_source 'SuperNova (Cu) X-ray Source'
_diffrn_radiation_type CuK\a
_diffrn_radiation_wavelength 1.54184
_diffrn_reflns_av_R_equivalents 0.0387
_diffrn_reflns_av_unetI/netI 0.0535
_diffrn_reflns_limit_h_max 25
_diffrn_reflns_limit_h_min -25
_diffrn_reflns_limit_k_max 11
_diffrn_reflns_limit_k_min -7
_diffrn_reflns_limit_l_max 24
_diffrn_reflns_limit_l_min -20
_diffrn_reflns_number 6362
_diffrn_reflns_theta_full 72.00
_diffrn_reflns_theta_max 73.24
_diffrn_reflns_theta_min 4.62
_diffrn_standards_decay_% 0
_diffrn_standards_interval_count 0
_diffrn_standards_interval_time 0
_diffrn_standards_number 0
_exptl_absorpt_coefficient_mu 10.228
_exptl_absorpt_correction_T_max 1.000
_exptl_absorpt_correction_T_min 0.557
_exptl_absorpt_correction_type multi-scan
_exptl_absorpt_process_details
; 
CrysAlisPro, Agilent Technologies,
Version 1.171.36.24 (release 03-12-2012 CrysAlis171 .NET)
Empirical absorption correction using spherical harmonics,
 implemented in SCALE3 ABSPACK scaling algorithm.
;
_exptl_crystal_colour yellow
_exptl_crystal_density_diffrn 1.879
_exptl_crystal_density_method 'not measured'
_exptl_crystal_description needle
_exptl_crystal_F_000 2032
_exptl_crystal_recrystallization_method 'Re-crystallisation from solvent: nitromethane'
_exptl_crystal_size_max 0.40
_exptl_crystal_size_mid 0.15
_exptl_crystal_size_min 0.05
_refine_diff_density_max 0.670
_refine_diff_density_min -0.936
_refine_diff_density_rms 0.106
_refine_ls_extinction_method none
_refine_ls_goodness_of_fit_ref 1.036
_refine_ls_hydrogen_treatment mixed
_refine_ls_matrix_type full
_refine_ls_number_parameters 284
_refine_ls_number_reflns 3454
_refine_ls_number_restraints 44
_refine_ls_restrained_S_all 1.038
_refine_ls_R_factor_all 0.1128
_refine_ls_R_factor_gt 0.0881
_refine_ls_shift/su_max 0.000
_refine_ls_shift/su_mean 0.000
_refine_ls_structure_factor_coef Fsqd
_refine_ls_weighting_details 'calc w=1/[\s^2^(Fo^2^)+(0.1130P)^2^+27.6726P] where P=(Fo^2^+2Fc^2^)/3'
_refine_ls_weighting_scheme calc
_refine_ls_wR_factor_gt 0.2258
_refine_ls_wR_factor_ref 0.2503
_reflns_number_gt 2515
_reflns_number_total 3454
_reflns_threshold_expression >2sigma(I)
_cod_data_source_file c9dt04003j2.cif
_cod_data_source_block icb15nm
_cod_original_cell_volume 3556.3(10)
_cod_database_code 7701822
_olex2_refinement_description
;
1. Fixed Uiso
 At 1.2 times of:
  All C(H) groups
 At 1.5 times of:
  All O(H) groups, All O(H,H) groups
2. Restrained distances
 Cl1A-O22A = Cl1A-O23A = Cl1A-O24A = Cl1A-O25A
 1.4318 with sigma of 0.02
 Cl1B-O22B = Cl1B-O23B = Cl1B-O24B = Cl1B-O25B
 1.4318 with sigma of 0.02
 O22A-O23A = O22A-O24A = O22A-O25A = O23A-O24A = O23A-O25A = O24A-O25A
 2.338129 with sigma of 0.02
 O22B-O23B = O22B-O24B = O22B-O25B = O23B-O24B = O23B-O25B = O24B-O25B
 2.338129 with sigma of 0.02
 Cl6A-O27A = Cl6A-O28A = Cl6A-O29A = Cl6A-O30A
 1.4318 with sigma of 0.02
 Cl6B-O27B = Cl6B-O28B = Cl6B-O29B = Cl6B-O30B
 1.4318 with sigma of 0.02
 O27A-O28A = O27A-O29A = O27A-O30A = O28A-O29A = O28A-O30A = O29A-O30A
 2.338129 with sigma of 0.02
 O27B-O28B = O27B-O29B = O27B-O30B = O28B-O29B = O28B-O30B = O29B-O30B
 2.338129 with sigma of 0.02
 O19-H19A = O19-H19B = O20-H20
 0.9 with sigma of 0.02
 H19A-H19B
 1.37 with sigma of 0.02
3. Others
 1(DFIX)=1(DFIX)=1(DFIX)=1(DFIX)=FVAR(1)
 1(DFIX)=1(DFIX)=1(DFIX)=1(DFIX)=1.633*FVAR(2)
 Fixed Sof: Cl1A(0.5) O22A(0.5) O23A(0.5) O24A(0.5) O25A(0.5) Cl1B(0.5)
 O22B(0.5) O23B(0.5) O24B(0.5) O25B(0.5) Cl6A(0.6) O27A(0.6) O28A(0.6)
 O29A(0.6) O30A(0.6) Cl6B(0.4) O27B(0.4) O28B(0.4) O29B(0.4) O30B(0.4)
4.a Aromatic/amide H refined with riding coordinates:
 C3(H3), C6(H6), C11(H11), C12(H12), C13(H13), C16(H16), C17(H17), C18(H18)
;

loop_
_space_group_symop_id
_space_group_symop_operation_xyz
1 'x, y, z'
2 '-x, y, -z+1/2'
3 'x+1/2, y+1/2, z'
4 '-x+1/2, y+1/2, -z+1/2'
5 '-x, -y, -z'
6 'x, -y, z-1/2'
7 '-x+1/2, -y+1/2, -z'
8 'x+1/2, -y+1/2, z-1/2'

loop_
_atom_site_label
_atom_site_type_symbol
_atom_site_fract_x
_atom_site_fract_y
_atom_site_fract_z
_atom_site_U_iso_or_equiv
_atom_site_adp_type
_atom_site_occupancy
_atom_site_symmetry_multiplicity
_atom_site_calc_flag
_atom_site_refinement_flags
_atom_site_disorder_assembly
_atom_site_disorder_group
Fe1 Fe 0.5000 0.57234(19) 0.2500 0.0490(4) Uani 1 2 d S . .
Fe2 Fe 0.5000 1.0000 0.5000 0.0454(4) Uani 1 2 d S . .
C3 C 0.5157(4) 0.8009(9) 0.3764(3) 0.0523(17) Uani 1 1 d . . .
H3 H 0.4681 0.7784 0.3648 0.063 Uiso 1 1 calc R . .
N4 N 0.5456(3) 0.7369(8) 0.3366(3) 0.0524(15) Uani 1 1 d . . .
C5 C 0.6124(4) 0.7711(10) 0.3539(4) 0.0557(19) Uani 1 1 d . . .
C6 C 0.6493(4) 0.8647(11) 0.4087(4) 0.063(2) Uani 1 1 d . . .
H6 H 0.6967 0.8882 0.4196 0.076 Uiso 1 1 calc R . .
C7 C 0.6132(4) 0.9228(10) 0.4472(4) 0.0569(19) Uani 1 1 d . . .
N8 N 0.5459(3) 0.8932(7) 0.4307(3) 0.0519(14) Uani 1 1 d . . .
N9 N 0.6435(3) 0.7011(8) 0.3121(3) 0.0541(15) Uani 1 1 d . . .
N10 N 0.6038(3) 0.6051(8) 0.2598(3) 0.0553(15) Uani 1 1 d . . .
C11 C 0.6452(4) 0.5588(10) 0.2292(4) 0.0579(19) Uani 1 1 d . . .
H11 H 0.6320 0.4906 0.1906 0.070 Uiso 1 1 calc R . .
C12 C 0.7112(4) 0.6225(12) 0.2606(4) 0.067(2) Uani 1 1 d . . .
H12 H 0.7499 0.6054 0.2479 0.080 Uiso 1 1 calc R . .
C13 C 0.7091(4) 0.7129(11) 0.3125(4) 0.062(2) Uani 1 1 d . . .
H13 H 0.7458 0.7730 0.3432 0.075 Uiso 1 1 calc R . .
N14 N 0.6456(3) 1.0127(8) 0.5061(4) 0.0581(16) Uani 1 1 d . . .
N15 N 0.6114(3) 1.0455(7) 0.5510(3) 0.0552(15) Uani 1 1 d . . .
C16 C 0.6572(4) 1.1196(9) 0.6048(5) 0.062(2) Uani 1 1 d . . .
H16 H 0.6486 1.1565 0.6448 0.074 Uiso 1 1 calc R . .
C17 C 0.7208(4) 1.1383(10) 0.5964(5) 0.068(2) Uani 1 1 d . . .
H17 H 0.7610 1.1891 0.6279 0.081 Uiso 1 1 calc R . .
C18 C 0.7120(4) 1.0676(12) 0.5334(5) 0.073(3) Uani 1 1 d . . .
H18 H 0.7454 1.0582 0.5125 0.088 Uiso 1 1 calc R . .
O19 O 0.4792(3) 0.4152(7) 0.1695(3) 0.0627(14) Uani 1 1 d D . .
H19A H 0.475(5) 0.321(3) 0.174(5) 0.094 Uiso 1 1 d D . .
H19B H 0.448(4) 0.430(9) 0.124(2) 0.094 Uiso 1 1 d D . .
O20 O 0.4899(3) 1.1883(7) 0.4400(3) 0.0727(17) Uani 1 1 d D . .
H20A H 0.453(4) 1.196(14) 0.397(3) 0.109 Uiso 1 1 d D . .
Cl21A Cl 0.3902(3) 1.0924(6) 0.2293(3) 0.0616(14) Uani 0.50 1 d PD A 1
O22A O 0.3185(5) 1.0738(13) 0.1861(6) 0.069(3) Uiso 0.50 1 d PD A 1
O23A O 0.3990(7) 1.2071(14) 0.2817(7) 0.078(4) Uiso 0.50 1 d PD A 1
O24A O 0.4235(7) 1.1340(16) 0.1812(7) 0.088(4) Uiso 0.50 1 d PD A 1
O25A O 0.4205(5) 0.9652(10) 0.2675(5) 0.055(2) Uiso 0.50 1 d PD A 1
Cl21B Cl 0.3934(3) 1.1346(6) 0.2580(3) 0.0639(14) Uani 0.50 1 d PD B 2
O22B O 0.3722(8) 0.9898(13) 0.2587(8) 0.090(4) Uiso 0.50 1 d PD B 2
O23B O 0.4685(6) 1.1427(16) 0.3013(7) 0.091(4) Uiso 0.50 1 d PD B 2
O24B O 0.3790(8) 1.1844(17) 0.1866(7) 0.101(5) Uiso 0.50 1 d PD B 2
O25B O 0.3629(9) 1.2215(17) 0.2969(9) 0.112(5) Uiso 0.50 1 d PD B 2
Cl26A Cl 0.3716(5) 0.5083(9) -0.0332(5) 0.0547(17) Uani 0.60 1 d PD C 1
O27A O 0.4183(5) 0.4086(10) -0.0440(5) 0.066(2) Uiso 0.60 1 d PD C 1
O28A O 0.3867(7) 0.6506(13) -0.0481(8) 0.115(5) Uiso 0.60 1 d PD C 1
O29A O 0.3704(5) 0.5030(13) 0.0391(5) 0.070(3) Uiso 0.60 1 d PD C 1
O30A O 0.3011(4) 0.4791(9) -0.0851(4) 0.0516(19) Uiso 0.60 1 d PD C 1
Cl26B Cl 0.3709(8) 0.5322(16) -0.0185(8) 0.066(4) Uani 0.40 1 d PD D 2
O27B O 0.3618(14) 0.460(3) -0.0828(10) 0.158(11) Uiso 0.40 1 d PD D 2
O28B O 0.3240(10) 0.6474(19) -0.0290(11) 0.114(7) Uiso 0.40 1 d PD D 2
O29B O 0.4409(8) 0.592(2) 0.0148(10) 0.099(6) Uiso 0.40 1 d PD D 2
O30B O 0.3674(6) 0.4304(14) 0.0358(6) 0.050(3) Uiso 0.40 1 d PD D 2

loop_
_atom_site_aniso_label
_atom_site_aniso_U_11
_atom_site_aniso_U_22
_atom_site_aniso_U_33
_atom_site_aniso_U_23
_atom_site_aniso_U_13
_atom_site_aniso_U_12
Fe1 0.0455(8) 0.0648(10) 0.0290(7) 0.000 0.0066(6) 0.000
Fe2 0.0443(8) 0.0431(8) 0.0448(8) 0.0004(6) 0.0135(6) -0.0002(6)
C3 0.043(3) 0.072(5) 0.038(3) -0.003(3) 0.011(3) -0.004(3)
N4 0.039(3) 0.075(4) 0.038(3) -0.002(3) 0.009(2) 0.000(3)
C5 0.044(4) 0.084(6) 0.037(3) -0.001(3) 0.014(3) 0.002(4)
C6 0.041(4) 0.095(6) 0.051(4) -0.014(4) 0.014(3) -0.009(4)
C7 0.047(4) 0.077(5) 0.042(3) -0.006(4) 0.013(3) -0.007(4)
N8 0.044(3) 0.062(4) 0.046(3) -0.008(3) 0.015(2) -0.001(3)
N9 0.040(3) 0.081(4) 0.039(3) -0.002(3) 0.014(2) -0.001(3)
N10 0.050(3) 0.074(4) 0.037(3) -0.002(3) 0.011(2) 0.000(3)
C11 0.056(4) 0.080(5) 0.041(3) -0.001(4) 0.022(3) 0.003(4)
C12 0.046(4) 0.101(7) 0.053(4) 0.004(4) 0.020(3) 0.010(4)
C13 0.041(4) 0.093(6) 0.049(4) 0.002(4) 0.014(3) 0.003(4)
N14 0.048(3) 0.071(4) 0.055(3) -0.014(3) 0.019(3) -0.007(3)
N15 0.050(3) 0.057(4) 0.052(3) -0.009(3) 0.014(3) 0.000(3)
C16 0.057(4) 0.059(5) 0.062(5) -0.019(4) 0.017(4) 0.001(4)
C17 0.050(4) 0.066(5) 0.073(5) -0.020(4) 0.010(4) -0.006(4)
C18 0.042(4) 0.097(7) 0.080(6) -0.028(5) 0.023(4) -0.021(4)
O19 0.071(3) 0.067(3) 0.035(2) 0.000(2) 0.005(2) 0.010(3)
O20 0.080(4) 0.060(3) 0.071(4) 0.017(3) 0.021(3) -0.004(3)
Cl21A 0.078(3) 0.051(3) 0.060(3) 0.015(2) 0.032(3) 0.018(2)
Cl21B 0.045(2) 0.063(4) 0.068(3) 0.006(3) 0.007(2) -0.003(2)
Cl26A 0.053(3) 0.066(3) 0.040(3) -0.005(3) 0.013(2) -0.0076(19)
Cl26B 0.051(4) 0.101(8) 0.049(6) -0.012(4) 0.025(4) -0.009(4)

loop_
_atom_type_symbol
_atom_type_description
_atom_type_scat_dispersion_real
_atom_type_scat_dispersion_imag
_atom_type_scat_source
C C 0.0181 0.0091 'International Tables Vol C Tables 4.2.6.8 and 6.1.1.4'
H H 0.0000 0.0000 'International Tables Vol C Tables 4.2.6.8 and 6.1.1.4'
N N 0.0311 0.0180 'International Tables Vol C Tables 4.2.6.8 and 6.1.1.4'
O O 0.0492 0.0322 'International Tables Vol C Tables 4.2.6.8 and 6.1.1.4'
Cl Cl 0.3639 0.7018 'International Tables Vol C Tables 4.2.6.8 and 6.1.1.4'
Fe Fe -1.1336 3.1974 'International Tables Vol C Tables 4.2.6.8 and 6.1.1.4'

loop_
_geom_angle_atom_site_label_1
_geom_angle_atom_site_label_2
_geom_angle_atom_site_label_3
_geom_angle
_geom_angle_site_symmetry_1
_geom_angle_site_symmetry_3
N4 Fe1 N4 92.6(3) . 2_655
N10 Fe1 N4 74.0(2) . .
N10 Fe1 N4 94.4(2) . 2_655
N10 Fe1 N10 163.4(4) . 2_655
O19 Fe1 N4 89.7(2) . 2_655
O19 Fe1 N4 167.5(2) . .
O19 Fe1 N10 93.7(3) . .
O19 Fe1 N10 98.0(3) . 2_655
O19 Fe1 O19 90.7(3) . 2_655
N8 Fe2 N8 180.00 . 5_676
N15 Fe2 N8 74.3(2) . .
N15 Fe2 N8 105.7(2) . 5_676
N15 Fe2 N15 180.00 5_676 .
O20 Fe2 N8 90.5(3) . 5_676
O20 Fe2 N8 89.5(3) . .
O20 Fe2 N15 93.0(3) . 5_676
O20 Fe2 N15 87.0(3) . .
O20 Fe2 O20 180.00 5_676 .
N4 C3 H3 116.8 . .
N8 C3 H3 116.8 . .
N8 C3 N4 126.3(7) . .
C3 N4 Fe1 128.0(5) . .
C3 N4 C5 115.5(6) . .
C5 N4 Fe1 116.4(5) . .
N4 C5 C6 123.7(7) . .
N4 C5 N9 114.7(7) . .
C6 C5 N9 121.5(7) . .
C5 C6 H6 122.2 . .
C5 C6 C7 115.7(7) . .
C7 C6 H6 122.2 . .
N8 C7 C6 122.4(7) . .
N8 C7 N14 116.4(7) . .
N14 C7 C6 121.2(7) . .
C3 N8 Fe2 128.2(5) . .
C3 N8 C7 116.4(6) . .
C7 N8 Fe2 115.4(5) . .
N10 N9 C5 118.1(6) . .
C13 N9 C5 131.0(7) . .
C13 N9 N10 110.8(6) . .
N9 N10 Fe1 116.7(5) . .
C11 N10 Fe1 138.5(6) . .
C11 N10 N9 104.8(6) . .
N10 C11 H11 124.2 . .
N10 C11 C12 111.6(7) . .
C12 C11 H11 124.2 . .
C11 C12 H12 126.9 . .
C13 C12 C11 106.3(7) . .
C13 C12 H12 126.9 . .
N9 C13 H13 126.7 . .
C12 C13 N9 106.5(8) . .
C12 C13 H13 126.7 . .
C7 N14 N15 118.7(6) . .
C18 N14 C7 129.8(7) . .
C18 N14 N15 111.2(7) . .
N14 N15 Fe2 112.7(4) . .
C16 N15 Fe2 141.1(6) . .
C16 N15 N14 104.4(7) . .
N15 C16 H16 123.8 . .
N15 C16 C17 112.4(7) . .
C17 C16 H16 123.8 . .
C16 C17 H17 127.5 . .
C18 C17 C16 105.1(7) . .
C18 C17 H17 127.5 . .
N14 C18 H18 126.6 . .
C17 C18 N14 106.8(8) . .
C17 C18 H18 126.6 . .
Fe1 O19 H19A 128(6) . .
Fe1 O19 H19B 121(6) . .
H19A O19 H19B 102(3) . .
Fe2 O20 H20A 117(8) . .
O22A Cl21A O23A 109.2(8) . .
O22A Cl21A O24A 107.7(8) . .
O22A Cl21A O25A 111.4(7) . .
O24A Cl21A O23A 108.8(8) . .
O25A Cl21A O23A 109.2(8) . .
O25A Cl21A O24A 110.5(8) . .
O22B Cl21B O23B 108.0(8) . .
O22B Cl21B O25B 108.9(9) . .
O24B Cl21B O22B 112.4(9) . .
O24B Cl21B O23B 108.9(9) . .
O24B Cl21B O25B 113.4(9) . .
O25B Cl21B O23B 104.9(9) . .
O27A Cl26A O29A 114.3(8) . .
O27A Cl26A O30A 109.4(7) . .
O28A Cl26A O27A 110.8(9) . .
O28A Cl26A O29A 109.4(9) . .
O28A Cl26A O30A 105.9(8) . .
O30A Cl26A O29A 106.7(8) . .
O27B Cl26B O28B 113.7(14) . .
O27B Cl26B O29B 110.5(14) . .
O27B Cl26B O30B 109.6(13) . .
O28B Cl26B O29B 106.6(12) . .
O28B Cl26B O30B 111.5(12) . .
O29B Cl26B O30B 104.5(11) . .

loop_
_geom_bond_atom_site_label_1
_geom_bond_atom_site_label_2
_geom_bond_distance
Fe1 N4 2.219(6)
Fe1 N10 2.119(6)
Fe1 O19 2.086(6)
Fe2 N8 2.207(6)
Fe2 N15 2.178(6)
Fe2 O20 2.086(6)
C3 H3 0.9500
C3 N4 1.329(9)
C3 N8 1.328(9)
N4 C5 1.337(9)
C5 C6 1.369(11)
C5 N9 1.404(10)
C6 H6 0.9500
C6 C7 1.383(11)
C7 N8 1.338(9)
C7 N14 1.380(10)
N9 N10 1.373(9)
N9 C13 1.373(9)
N10 C11 1.314(10)
C11 H11 0.9500
C11 C12 1.399(12)
C12 H12 0.9500
C12 C13 1.347(12)
C13 H13 0.9500
N14 N15 1.381(9)
N14 C18 1.371(10)
N15 C16 1.312(10)
C16 H16 0.9500
C16 C17 1.414(12)
C17 H17 0.9500
C17 C18 1.363(12)
C18 H18 0.9500
O19 H19A 0.89(2)
O19 H19B 0.89(2)
O20 H20A 0.89(2)
Cl21A O22A 1.408(11)
Cl21A O23A 1.454(11)
Cl21A O24A 1.445(11)
Cl21A O25A 1.415(10)
Cl21B O22B 1.422(12)
Cl21B O23B 1.460(11)
Cl21B O24B 1.411(12)
Cl21B O25B 1.435(13)
Cl26A O27A 1.423(11)
Cl26A O28A 1.422(13)
Cl26A O29A 1.452(10)
Cl26A O30A 1.449(11)
Cl26B O27B 1.394(15)
Cl26B O28B 1.412(16)
Cl26B O29B 1.456(16)
Cl26B O30B 1.462(15)

loop_
_geom_hbond_atom_site_label_D
_geom_hbond_atom_site_label_H
_geom_hbond_atom_site_label_A
_geom_hbond_distance_DH
_geom_hbond_distance_HA
_geom_hbond_distance_DA
_geom_hbond_angle_DHA
_geom_hbond_site_symmetry_A
O19 H19A O24A 0.89(2) 2.09(5) 2.913(15) 154(10) 1_545
O19 H19A O23B 0.89(2) 1.98(7) 2.735(16) 142(9) 2_645
O19 H19B O29A 0.89(2) 1.94(4) 2.804(11) 163(10) .
O19 H19B O30B 0.89(2) 1.89(4) 2.757(13) 164(9) .
O20 H20A O23A 0.89(2) 2.13(5) 2.967(15) 156(11) .
O20 H20A O23B 0.89(2) 2.13(11) 2.651(15) 117(9) .
O20 H20A O25B 0.89(2) 2.14(3) 3.037(18) 178(12) .
